data_7035011
loop_
_publ_author_name
'Nishikawa, Michihiro'
'Wakita, Yuri'
'Nishi, Tatsuya'
'Miura, Takumi'
'Tsubomura, Taro'

_publ_section_title
;
 Long-lived and oxygen-responsive photoluminescence in the solid state of
 copper(i) complexes bearing fluorinated diphosphine and bipyridine
 ligands.
;
_journal_issue 19
_journal_name_full 'Dalton transactions (Cambridge, England : 2003)'
_journal_page_first 9170
_journal_page_last 9181
_journal_paper_doi 10.1039/c5dt00199d
_journal_volume 44
_journal_year 2015
_chemical_formula_sum 'C41 H26 Cu F26 N2 O3 P3'
_chemical_formula_weight 1245.09
_chemical_name_systematic
;
 ?
;
_space_group_IT_number 14
_symmetry_cell_setting monoclinic
_symmetry_space_group_name_Hall '-P 2ybc'
_symmetry_space_group_name_H-M 'P 1 21/c 1'
_atom_sites_solution_hydrogens geom
_atom_sites_solution_primary direct
_atom_sites_solution_secondary difmap
_audit_creation_date 2014-06-19T13:35:24-00:00
_audit_creation_method 'WinGX routine CIF_UPDATE'
_audit_update_record
;
2015-04-01 deposited with the CCDC.
2015-04-10 downloaded from the CCDC.
;
_cell_angle_alpha 90
_cell_angle_beta 122.495(16)
_cell_angle_gamma 90
_cell_formula_units_Z 4
_cell_length_a 13.290(5)
_cell_length_b 19.920(6)
_cell_length_c 20.107(5)
_cell_measurement_reflns_used 966
_cell_measurement_temperature 123(2)
_cell_measurement_theta_max 27.4835
_cell_measurement_theta_min 3.0402
_cell_volume 4490(3)
_computing_cell_refinement 'CrystalClear (Rigaku Corp., 2000)'
_computing_data_collection 'CrystalClear (Rigaku Corp., 2000)'
_computing_data_reduction 'CrystalClear (Rigaku Corp., 2000)'
_computing_publication_material 'Mercury (Macrae et al., 2006)'
_computing_structure_refinement 'SHELXL-97 (Sheldrick, 1997)'
_computing_structure_solution
;
         'SIR92 (Giacovazzo et al, 1992)'
;
_diffrn_ambient_temperature 123(2)
_diffrn_detector_area_resol_mean 28.5714
_diffrn_measured_fraction_theta_full 0.974
_diffrn_measured_fraction_theta_max 0.974
_diffrn_measurement_device_type
;
        Saturn70 CCD (4x4 bin mode)
;
_diffrn_measurement_method dtcell.ref
_diffrn_radiation_monochromator graphite
_diffrn_radiation_type MoK\a
_diffrn_radiation_wavelength 0.7107
_diffrn_reflns_av_R_equivalents 0.0828
_diffrn_reflns_av_unetI/netI 0.0534
_diffrn_reflns_limit_h_max 17
_diffrn_reflns_limit_h_min -17
_diffrn_reflns_limit_k_max 25
_diffrn_reflns_limit_k_min -25
_diffrn_reflns_limit_l_max 25
_diffrn_reflns_limit_l_min -25
_diffrn_reflns_number 41883
_diffrn_reflns_reduction_process 'Lp corrections applied'
_diffrn_reflns_theta_full 27.48
_diffrn_reflns_theta_max 27.48
_diffrn_reflns_theta_min 3.1
_exptl_absorpt_coefficient_mu 0.746
_exptl_absorpt_correction_T_max 1
_exptl_absorpt_correction_T_min 0.9301
_exptl_absorpt_correction_type multi-scan
_exptl_crystal_colour Colorless
_exptl_crystal_density_diffrn 1.842
_exptl_crystal_density_method 'not measured'
_exptl_crystal_description Plate
_exptl_crystal_F_000 2472
_exptl_crystal_size_max 0.7
_exptl_crystal_size_mid 0.1
_exptl_crystal_size_min 0.1
_refine_diff_density_max 0.524
_refine_diff_density_min -0.445
_refine_diff_density_rms 0.073
_refine_ls_extinction_method none
_refine_ls_goodness_of_fit_ref 1.194
_refine_ls_hydrogen_treatment constr
_refine_ls_matrix_type full
_refine_ls_number_parameters 685
_refine_ls_number_reflns 10025
_refine_ls_number_restraints 0
_refine_ls_restrained_S_all 1.194
_refine_ls_R_factor_all 0.0616
_refine_ls_R_factor_gt 0.0541
_refine_ls_shift/su_max 0.001
_refine_ls_shift/su_mean 0
_refine_ls_structure_factor_coef Fsqd
_refine_ls_weighting_details 'calc w=1/[\s^2^(Fo^2^)+(0.0265P)^2^+5.1238P] where P=(Fo^2^+2Fc^2^)/3'
_refine_ls_weighting_scheme calc
_refine_ls_wR_factor_ref 0.1111
_reflns_number_gt 9128
_reflns_number_total 10025
_reflns_threshold_expression >2sigma(I)
_cod_data_source_file c5dt00199d2.cif
_cod_data_source_block 6PF6
_cod_depositor_comments
;
The following automatic conversions were performed:

'_exptl_absorpt_correction_type' value 'Multi-scan' changed to
'multi-scan' according to
/usr/data/users/saulius/crontab/automatic-downloads/rss-feeds/RSC/lib/dictionaries/cif_core.dic
dictionary named 'cif_core.dic' version 2.4.2 from 2011-04-26.

Automatic conversion script
Id: cif_fix_values 3271 2015-04-21 07:52:19Z andrius 

 Adding full bibliography for 7035008--7035012.cif.
;
_cod_original_cell_volume 4490(2)
_cod_original_sg_symbol_H-M P21/c
_cod_database_code 7035011

loop_
_symmetry_equiv_pos_as_xyz
'x, y, z'
'-x, y+1/2, -z+1/2'
'-x, -y, -z'
'x, -y-1/2, z-1/2'

loop_
_atom_site_label
_atom_site_fract_x
_atom_site_fract_y
_atom_site_fract_z
_atom_site_U_iso_or_equiv
_atom_site_adp_type
_atom_site_calc_flag
_atom_site_refinement_flags
_atom_site_occupancy
_atom_site_type_symbol
Cu1 0.04249(3) 0.172473(15) 0.267108(19) 0.01874(9) Uani d . 1 Cu
P1 -0.01962(6) 0.28144(3) 0.24871(4) 0.01704(15) Uani d . 1 P
P2 0.23122(6) 0.20328(3) 0.35023(4) 0.01836(15) Uani d . 1 P
P3 0.13228(7) 0.28846(4) 0.04674(4) 0.02343(17) Uani d . 1 P
F10 -0.14854(16) 0.21495(7) 0.31843(10) 0.0273(4) Uani d . 1 F
F1 -0.23663(15) 0.22265(8) 0.11364(9) 0.0250(4) Uani d . 1 F
F7 -0.21604(17) 0.48399(8) 0.30038(10) 0.0293(4) Uani d . 1 F
F6 -0.08118(16) 0.43105(7) 0.25257(10) 0.0256(4) Uani d . 1 F
F22 0.15004(17) 0.28432(9) 0.13210(10) 0.0358(4) Uani d . 1 F
F2 -0.37014(15) 0.26088(9) -0.03806(10) 0.0298(4) Uani d . 1 F
F5 0.01836(15) 0.40827(8) 0.16600(9) 0.0263(4) Uani d . 1 F
F23 0.1731(2) 0.21187(9) 0.05468(12) 0.0421(5) Uani d . 1 F
F12 0.60332(16) 0.18900(9) 0.63758(10) 0.0366(5) Uani d . 1 F
F8 -0.31798(16) 0.40332(9) 0.35808(11) 0.0323(4) Uani d . 1 F
F3 -0.30956(16) 0.37128(9) -0.08805(9) 0.0319(4) Uani d . 1 F
F9 -0.27655(16) 0.26944(8) 0.37050(11) 0.0303(4) Uani d . 1 F
F11 0.45841(15) 0.25499(8) 0.50270(10) 0.0282(4) Uani d . 1 F
F4 -0.11527(16) 0.44471(8) 0.01638(10) 0.0292(4) Uani d . 1 F
F26 0.09052(18) 0.36466(9) 0.03852(11) 0.0373(4) Uani d . 1 F
F24 0.26772(17) 0.31193(9) 0.08628(12) 0.0384(5) Uani d . 1 F
F21 -0.00324(17) 0.26460(10) 0.00706(11) 0.0392(5) Uani d . 1 F
F17 0.48803(17) 0.31250(10) 0.25001(12) 0.0388(5) Uani d . 1 F
F13 0.55853(18) 0.05936(10) 0.65336(11) 0.0466(5) Uani d . 1 F
F20 0.31827(18) 0.08791(8) 0.30759(11) 0.0355(4) Uani d . 1 F
F15 0.21664(16) 0.06125(8) 0.39919(11) 0.0392(5) Uani d . 1 F
F25 0.11412(18) 0.29263(9) -0.03890(10) 0.0362(4) Uani d . 1 F
F16 0.35791(16) 0.32403(8) 0.31311(12) 0.0327(4) Uani d . 1 F
F18 0.5399(2) 0.19075(12) 0.21711(13) 0.0508(6) Uani d . 1 F
F19 0.4534(2) 0.07787(10) 0.24560(13) 0.0494(6) Uani d . 1 F
O100 0.37535(19) 0.06720(11) -0.04072(13) 0.0326(5) Uani d . 1 O
O1 -0.13768(19) 0.00575(10) -0.03338(11) 0.0257(4) Uani d . 1 O
O2 -0.3041(2) -0.03501(10) 0.25473(13) 0.0313(5) Uani d . 1 O
F14 0.36548(19) -0.00392(10) 0.53298(13) 0.0518(6) Uani d . 1 F
C7 -0.1949(2) 0.01371(13) 0.20805(16) 0.0194(6) Uani d . 1 C
H7 -0.24 -0.0119 0.1611 0.023 Uiso calc R 1 H
N2 -0.0439(2) 0.09613(10) 0.28248(13) 0.0194(5) Uani d . 1 N
C13 -0.1023(2) 0.31316(13) 0.14664(15) 0.0188(5) Uani d . 1 C
C19 -0.1062(2) 0.32059(13) 0.28545(15) 0.0189(5) Uani d . 1 C
N1 -0.0148(2) 0.12280(10) 0.16501(13) 0.0189(5) Uani d . 1 N
C15 -0.2727(2) 0.29620(14) 0.01332(16) 0.0216(6) Uani d . 1 C
C5 -0.0840(2) 0.06945(12) 0.15386(15) 0.0176(5) Uani d . 1 C
C16 -0.2428(3) 0.35258(14) -0.01231(16) 0.0230(6) Uani d . 1 C
C25 0.3311(2) 0.16138(13) 0.44540(16) 0.0206(6) Uani d . 1 C
C3 -0.1014(2) 0.04255(13) 0.03229(16) 0.0205(6) Uani d . 1 C
C22 -0.2481(3) 0.37747(14) 0.33597(16) 0.0228(6) Uani d . 1 C
C18 -0.0754(2) 0.36979(13) 0.11815(16) 0.0197(6) Uani d . 1 C
C20 -0.1270(3) 0.38964(13) 0.28253(16) 0.0205(6) Uani d . 1 C
C17 -0.1439(3) 0.38937(13) 0.04027(17) 0.0225(6) Uani d . 1 C
C8 -0.2146(3) 0.00671(13) 0.26932(17) 0.0213(6) Uani d . 1 C
C31 0.3310(2) 0.20573(13) 0.31269(16) 0.0211(6) Uani d . 1 C
C10 -0.0602(3) 0.08608(13) 0.34182(16) 0.0211(6) Uani d . 1 C
H10 -0.0114 0.1105 0.3893 0.025 Uiso calc R 1 H
C14 -0.2036(2) 0.27728(13) 0.09097(16) 0.0195(5) Uani d . 1 C
C30 0.3107(3) 0.09499(14) 0.45650(17) 0.0264(6) Uani d . 1 C
C24 -0.1594(2) 0.28180(13) 0.31563(16) 0.0200(6) Uani d . 1 C
C11 -0.2177(3) -0.04899(16) -0.04971(19) 0.0317(7) Uani d . 1 C
H11A -0.2367 -0.0712 -0.0987 0.048 Uiso calc R 1 H
H11B -0.2912 -0.032 -0.0555 0.048 Uiso calc R 1 H
H11C -0.1798 -0.0813 -0.0061 0.048 Uiso calc R 1 H
C26 0.4312(3) 0.19121(13) 0.50833(17) 0.0216(6) Uani d . 1 C
C2 -0.0327(3) 0.09862(14) 0.04267(17) 0.0241(6) Uani d . 1 C
H2 -0.0152 0.1107 0.0043 0.029 Uiso calc R 1 H
C6 -0.1094(2) 0.05812(12) 0.21657(15) 0.0170(5) Uani d . 1 C
C101 0.4786(3) 0.08542(13) -0.00112(18) 0.0259(6) Uani d . 1 C
C1 0.0095(3) 0.13651(14) 0.10983(17) 0.0227(6) Uani d . 1 C
H1 0.0583 0.1742 0.1174 0.027 Uiso calc R 1 H
C34 0.4718(3) 0.19540(18) 0.24737(19) 0.0341(7) Uani d . 1 C
C32 0.3774(2) 0.26172(14) 0.29694(17) 0.0232(6) Uani d . 1 C
C21 -0.1958(3) 0.41791(13) 0.30679(16) 0.0214(6) Uani d . 1 C
C37 0.1236(2) 0.32702(12) 0.29959(16) 0.0196(6) Uani d . 1 C
H37A 0.1536 0.331 0.2641 0.023 Uiso calc R 1 H
H37B 0.1114 0.3729 0.3129 0.023 Uiso calc R 1 H
C33 0.4455(3) 0.25722(15) 0.26437(17) 0.0276(7) Uani d . 1 C
C9 -0.1433(3) 0.04251(13) 0.33841(16) 0.0218(6) Uani d . 1 C
H9 -0.1516 0.0372 0.3822 0.026 Uiso calc R 1 H
C28 0.4850(3) 0.09234(16) 0.58622(18) 0.0304(7) Uani d . 1 C
C4 -0.1289(2) 0.02774(13) 0.08830(15) 0.0183(5) Uani d . 1 C
H4 -0.1771 -0.0099 0.082 0.022 Uiso calc R 1 H
C29 0.3866(3) 0.06062(15) 0.52514(19) 0.0318(7) Uani d . 1 C
C27 0.5075(3) 0.15821(15) 0.57786(17) 0.0262(6) Uani d . 1 C
C100 0.5341(3) 0.10244(17) 0.0840(2) 0.0448(9) Uani d . 1 C
H10A 0.4753 0.0961 0.0987 0.067 Uiso calc R 1 H
H10B 0.5605 0.1493 0.0929 0.067 Uiso calc R 1 H
H10C 0.6028 0.0731 0.1163 0.067 Uiso calc R 1 H
C12 -0.3296(3) -0.04202(17) 0.3153(2) 0.0366(8) Uani d . 1 C
H12A -0.3958 -0.0736 0.2978 0.055 Uiso calc R 1 H
H12B -0.3517 0.0018 0.326 0.055 Uiso calc R 1 H
H12C -0.2588 -0.059 0.3635 0.055 Uiso calc R 1 H
C23 -0.2279(2) 0.30903(14) 0.34130(16) 0.0212(6) Uani d . 1 C
C36 0.3588(3) 0.14438(14) 0.29306(17) 0.0269(7) Uani d . 1 C
C38 0.2161(2) 0.29012(13) 0.37523(16) 0.0206(6) Uani d . 1 C
H39A 0.1903 0.2899 0.4131 0.025 Uiso calc R 1 H
H39B 0.294 0.3134 0.4001 0.025 Uiso calc R 1 H
C102 0.5531(3) 0.09164(16) -0.0355(2) 0.0419(9) Uani d . 1 C
H10D 0.5057 0.0791 -0.0914 0.063 Uiso calc R 1 H
H10E 0.6223 0.0618 -0.0074 0.063 Uiso calc R 1 H
H10F 0.5804 0.1381 -0.0305 0.063 Uiso calc R 1 H
C35 0.4274(3) 0.13846(16) 0.26172(19) 0.0333(7) Uani d . 1 C

loop_
_atom_site_aniso_label
_atom_site_aniso_U_11
_atom_site_aniso_U_22
_atom_site_aniso_U_33
_atom_site_aniso_U_12
_atom_site_aniso_U_13
_atom_site_aniso_U_23
Cu1 0.02100(18) 0.01474(16) 0.01607(17) -0.00434(12) 0.00703(14) -0.00282(12)
P1 0.0188(3) 0.0144(3) 0.0152(3) -0.0013(2) 0.0074(3) -0.0006(2)
P2 0.0182(3) 0.0141(3) 0.0160(3) -0.0023(3) 0.0047(3) -0.0011(3)
P3 0.0264(4) 0.0222(4) 0.0207(4) 0.0009(3) 0.0120(3) 0.0030(3)
F10 0.0331(10) 0.0161(7) 0.0378(10) 0.0013(7) 0.0224(8) 0.0039(7)
F1 0.0251(9) 0.0221(8) 0.0239(9) -0.0077(7) 0.0105(7) -0.0003(7)
F7 0.0415(11) 0.0172(8) 0.0301(9) 0.0074(7) 0.0198(9) 0.0030(7)
F6 0.0382(10) 0.0171(7) 0.0277(9) -0.0004(7) 0.0218(8) 0.0021(7)
F22 0.0398(11) 0.0449(11) 0.0200(9) -0.0017(9) 0.0143(8) 0.0041(8)
F2 0.0252(9) 0.0348(9) 0.0187(8) -0.0078(7) 0.0046(7) -0.0049(7)
F5 0.0289(9) 0.0223(8) 0.0201(8) -0.0094(7) 0.0081(7) 0.0000(6)
F23 0.0564(13) 0.0225(9) 0.0500(12) 0.0078(9) 0.0303(11) 0.0061(8)
F12 0.0250(9) 0.0449(11) 0.0199(9) -0.0077(8) -0.0012(8) -0.0003(8)
F8 0.0329(10) 0.0307(9) 0.0401(11) 0.0025(7) 0.0241(9) -0.0044(8)
F3 0.0363(10) 0.0318(9) 0.0159(8) -0.0001(8) 0.0062(8) 0.0022(7)
F9 0.0319(10) 0.0292(9) 0.0375(10) -0.0006(7) 0.0237(9) 0.0055(8)
F11 0.0247(9) 0.0213(8) 0.0262(9) -0.0066(7) 0.0055(7) -0.0008(7)
F4 0.0388(10) 0.0239(8) 0.0223(9) -0.0043(7) 0.0146(8) 0.0051(7)
F26 0.0473(12) 0.0255(9) 0.0398(11) 0.0097(8) 0.0239(10) 0.0051(8)
F24 0.0280(10) 0.0423(11) 0.0427(11) -0.0030(8) 0.0175(9) 0.0048(9)
F21 0.0327(10) 0.0485(11) 0.0308(10) -0.0079(9) 0.0134(9) -0.0012(9)
F17 0.0305(10) 0.0449(11) 0.0402(11) -0.0019(8) 0.0185(9) 0.0133(9)
F13 0.0355(11) 0.0516(12) 0.0304(11) -0.0008(9) 0.0029(9) 0.0235(9)
F20 0.0451(11) 0.0195(8) 0.0422(11) -0.0056(8) 0.0238(10) -0.0077(8)
F15 0.0309(10) 0.0236(9) 0.0346(10) -0.0106(7) -0.0013(8) 0.0050(8)
F25 0.0447(11) 0.0421(10) 0.0252(10) 0.0079(9) 0.0210(9) 0.0055(8)
F16 0.0328(10) 0.0177(8) 0.0507(12) -0.0016(7) 0.0244(9) 0.0025(8)
F18 0.0497(13) 0.0692(14) 0.0472(13) -0.0029(11) 0.0351(11) -0.0099(11)
F19 0.0584(14) 0.0400(11) 0.0579(14) 0.0003(10) 0.0365(12) -0.0213(10)
O100 0.0274(12) 0.0326(11) 0.0288(12) -0.0065(9) 0.0091(10) -0.0048(9)
O1 0.0299(11) 0.0277(10) 0.0193(10) -0.0051(9) 0.0130(9) -0.0086(8)
O2 0.0391(13) 0.0291(11) 0.0325(12) -0.0144(9) 0.0238(11) -0.0058(9)
F14 0.0435(12) 0.0310(10) 0.0515(13) -0.0084(9) 0.0061(10) 0.0227(9)
C7 0.0232(14) 0.0165(12) 0.0160(13) -0.0006(10) 0.0089(12) -0.0031(10)
N2 0.0229(12) 0.0143(10) 0.0157(11) -0.0008(9) 0.0069(10) -0.0020(9)
C13 0.0206(13) 0.0181(12) 0.0152(13) 0.0001(10) 0.0080(11) -0.0014(10)
C19 0.0190(13) 0.0200(13) 0.0130(13) 0.0017(10) 0.0055(11) 0.0015(10)
N1 0.0222(12) 0.0153(10) 0.0167(11) -0.0007(9) 0.0088(10) -0.0009(9)
C15 0.0202(14) 0.0245(14) 0.0172(14) -0.0013(11) 0.0082(12) -0.0051(11)
C5 0.0143(12) 0.0168(12) 0.0171(13) 0.0002(10) 0.0054(11) -0.0004(10)
C16 0.0251(15) 0.0266(14) 0.0134(13) 0.0038(11) 0.0078(12) 0.0020(11)
C25 0.0189(13) 0.0191(13) 0.0194(14) -0.0020(10) 0.0074(12) 0.0007(10)
C3 0.0197(13) 0.0211(13) 0.0151(13) 0.0025(11) 0.0056(11) -0.0031(10)
C22 0.0197(14) 0.0280(14) 0.0201(14) 0.0017(11) 0.0102(12) -0.0028(11)
C18 0.0209(14) 0.0180(12) 0.0167(13) -0.0022(10) 0.0078(12) -0.0029(10)
C20 0.0242(14) 0.0190(13) 0.0146(13) -0.0025(11) 0.0080(12) 0.0009(10)
C17 0.0288(15) 0.0199(13) 0.0216(14) 0.0023(11) 0.0153(13) 0.0020(11)
C8 0.0248(14) 0.0137(12) 0.0253(15) -0.0018(10) 0.0134(13) 0.0006(11)
C31 0.0194(13) 0.0230(13) 0.0131(13) -0.0009(11) 0.0037(11) -0.0022(10)
C10 0.0263(15) 0.0164(12) 0.0153(13) -0.0007(11) 0.0078(12) -0.0017(10)
C14 0.0223(14) 0.0174(12) 0.0219(14) 0.0000(10) 0.0139(12) 0.0000(10)
C30 0.0233(15) 0.0220(14) 0.0251(15) -0.0046(11) 0.0072(13) 0.0013(12)
C24 0.0193(13) 0.0161(12) 0.0187(14) -0.0004(10) 0.0063(11) 0.0021(10)
C11 0.0352(18) 0.0330(16) 0.0285(17) -0.0115(14) 0.0182(15) -0.0161(13)
C26 0.0235(14) 0.0189(13) 0.0223(14) -0.0028(11) 0.0122(12) 0.0010(11)
C2 0.0288(15) 0.0235(14) 0.0226(15) -0.0007(11) 0.0154(13) -0.0009(11)
C6 0.0195(13) 0.0135(11) 0.0134(12) 0.0012(10) 0.0059(11) 0.0010(9)
C101 0.0281(16) 0.0110(12) 0.0296(16) 0.0032(11) 0.0094(13) 0.0048(11)
C1 0.0244(14) 0.0206(13) 0.0236(15) -0.0025(11) 0.0132(13) -0.0007(11)
C34 0.0301(17) 0.050(2) 0.0228(16) -0.0013(14) 0.0143(14) -0.0042(14)
C32 0.0179(13) 0.0228(13) 0.0204(14) 0.0020(11) 0.0046(12) 0.0010(11)
C21 0.0249(14) 0.0173(12) 0.0170(14) 0.0034(11) 0.0080(12) 0.0013(10)
C37 0.0192(13) 0.0140(12) 0.0207(14) -0.0038(10) 0.0075(12) -0.0017(10)
C33 0.0210(14) 0.0346(16) 0.0202(15) -0.0043(12) 0.0065(12) 0.0052(12)
C9 0.0295(15) 0.0171(12) 0.0183(14) 0.0023(11) 0.0126(12) 0.0026(10)
C28 0.0232(15) 0.0379(17) 0.0218(15) 0.0025(13) 0.0066(13) 0.0139(13)
C4 0.0165(13) 0.0178(12) 0.0172(13) -0.0006(10) 0.0067(11) -0.0022(10)
C29 0.0298(16) 0.0235(14) 0.0328(17) -0.0031(12) 0.0108(14) 0.0110(13)
C27 0.0197(14) 0.0334(16) 0.0179(14) -0.0032(12) 0.0051(12) -0.0018(12)
C100 0.045(2) 0.0336(18) 0.0300(18) -0.0046(15) 0.0032(17) -0.0006(14)
C12 0.048(2) 0.0332(17) 0.043(2) -0.0086(15) 0.0343(18) 0.0017(15)
C23 0.0195(14) 0.0236(13) 0.0184(14) -0.0029(11) 0.0087(12) 0.0023(11)
C36 0.0303(16) 0.0204(13) 0.0216(15) -0.0041(12) 0.0083(13) -0.0041(11)
C38 0.0222(14) 0.0157(12) 0.0173(13) -0.0032(10) 0.0062(12) -0.0040(10)
C102 0.0369(19) 0.0277(16) 0.061(2) 0.0030(14) 0.0261(19) 0.0098(16)
C35 0.0340(18) 0.0337(17) 0.0273(17) -0.0001(14) 0.0132(15) -0.0119(13)

loop_
_atom_type_symbol
_atom_type_description
_atom_type_scat_dispersion_real
_atom_type_scat_dispersion_imag
_atom_type_scat_source
C C 0.0033 0.0016 'International Tables Vol C Tables 4.2.6.8 and 6.1.1.4'
H H 0 0 'International Tables Vol C Tables 4.2.6.8 and 6.1.1.4'
N N 0.0061 0.0033 'International Tables Vol C Tables 4.2.6.8 and 6.1.1.4'
O O 0.0106 0.006 'International Tables Vol C Tables 4.2.6.8 and 6.1.1.4'
F F 0.0171 0.0103 'International Tables Vol C Tables 4.2.6.8 and 6.1.1.4'
P P 0.1023 0.0942 'International Tables Vol C Tables 4.2.6.8 and 6.1.1.4'
Cu Cu 0.3201 1.2651 'International Tables Vol C Tables 4.2.6.8 and 6.1.1.4'

loop_
_geom_angle_atom_site_label_1
_geom_angle_atom_site_label_2
_geom_angle_atom_site_label_3
_geom_angle
N1 Cu1 N2 81.51(9)
N1 Cu1 P2 123.70(7)
N2 Cu1 P2 126.47(7)
N1 Cu1 P1 113.24(7)
N2 Cu1 P1 123.62(7)
P2 Cu1 P1 91.32(3)
C19 P1 C13 100.02(12)
C19 P1 C37 104.50(13)
C13 P1 C37 105.62(13)
C19 P1 Cu1 125.99(9)
C13 P1 Cu1 117.03(9)
C37 P1 Cu1 101.70(9)
C25 P2 C38 105.39(12)
C25 P2 C31 99.32(13)
C38 P2 C31 107.11(13)
C25 P2 Cu1 123.19(9)
C38 P2 Cu1 102.70(9)
C31 P2 Cu1 117.88(9)
F26 P3 F24 90.54(11)
F26 P3 F23 179.54(11)
F24 P3 F23 89.91(11)
F26 P3 F21 89.73(11)
F24 P3 F21 179.72(13)
F23 P3 F21 89.81(11)
F26 P3 F22 90.16(10)
F24 P3 F22 90.22(11)
F23 P3 F22 89.83(11)
F21 P3 F22 89.85(11)
F26 P3 F25 89.79(10)
F24 P3 F25 89.92(11)
F23 P3 F25 90.22(11)
F21 P3 F25 90.01(11)
F22 P3 F25 179.85(13)
C3 O1 C11 117.9(2)
C8 O2 C12 117.3(2)
C6 C7 C8 119.2(2)
C6 C7 H7 120.4
C8 C7 H7 120.4
C10 N2 C6 117.4(2)
C10 N2 Cu1 128.67(18)
C6 N2 Cu1 112.82(18)
C18 C13 C14 115.7(2)
C18 C13 P1 127.1(2)
C14 C13 P1 117.2(2)
C24 C19 C20 115.5(3)
C24 C19 P1 121.0(2)
C20 C19 P1 123.5(2)
C1 N1 C5 118.1(2)
C1 N1 Cu1 127.85(18)
C5 N1 Cu1 114.03(18)
F2 C15 C14 120.8(2)
F2 C15 C16 119.4(2)
C14 C15 C16 119.8(3)
N1 C5 C4 122.4(3)
N1 C5 C6 115.2(2)
C4 C5 C6 122.4(2)
F3 C16 C17 120.1(3)
F3 C16 C15 120.2(3)
C17 C16 C15 119.7(3)
C26 C25 C30 115.8(3)
C26 C25 P2 123.9(2)
C30 C25 P2 120.3(2)
O1 C3 C2 116.4(3)
O1 C3 C4 124.4(2)
C2 C3 C4 119.2(2)
F8 C22 C23 119.8(3)
F8 C22 C21 121.1(2)
C23 C22 C21 119.1(3)
F5 C18 C17 116.6(2)
F5 C18 C13 121.0(2)
C17 C18 C13 122.4(2)
F6 C20 C21 117.2(2)
F6 C20 C19 119.8(2)
C21 C20 C19 123.0(3)
F4 C17 C16 120.2(2)
F4 C17 C18 120.0(3)
C16 C17 C18 119.9(3)
O2 C8 C9 125.7(3)
O2 C8 C7 115.5(2)
C9 C8 C7 118.8(3)
C32 C31 C36 114.9(3)
C32 C31 P2 128.2(2)
C36 C31 P2 116.8(2)
N2 C10 C9 124.1(3)
N2 C10 H10 118
C9 C10 H10 118
F1 C14 C15 117.9(2)
F1 C14 C13 119.5(2)
C15 C14 C13 122.6(2)
F15 C30 C29 117.1(2)
F15 C30 C25 120.7(3)
C29 C30 C25 122.2(3)
F10 C24 C23 117.1(2)
F10 C24 C19 120.2(2)
C23 C24 C19 122.6(2)
O1 C11 H11A 109.5
O1 C11 H11B 109.5
H11A C11 H11B 109.5
O1 C11 H11C 109.5
H11A C11 H11C 109.5
H11B C11 H11C 109.5
F11 C26 C27 116.9(2)
F11 C26 C25 120.0(2)
C27 C26 C25 123.1(3)
C1 C2 C3 118.6(3)
C1 C2 H2 120.7
C3 C2 H2 120.7
N2 C6 C7 122.2(2)
N2 C6 C5 115.1(2)
C7 C6 C5 122.7(2)
O100 C101 C102 121.3(3)
O100 C101 C100 120.5(3)
C102 C101 C100 118.2(3)
N1 C1 C2 123.3(3)
N1 C1 H1 118.4
C2 C1 H1 118.4
F18 C34 C33 120.0(3)
F18 C34 C35 120.6(3)
C33 C34 C35 119.4(3)
F16 C32 C33 115.9(3)
F16 C32 C31 121.3(3)
C33 C32 C31 122.8(3)
F7 C21 C20 120.7(3)
F7 C21 C22 119.6(3)
C20 C21 C22 119.7(2)
C38 C37 P1 110.64(18)
C38 C37 H37A 109.5
P1 C37 H37A 109.5
C38 C37 H37B 109.5
P1 C37 H37B 109.5
H37A C37 H37B 108.1
F17 C33 C34 119.4(3)
F17 C33 C32 120.7(3)
C34 C33 C32 119.9(3)
C10 C9 C8 118.1(3)
C10 C9 H9 120.9
C8 C9 H9 120.9
F13 C28 C27 120.2(3)
F13 C28 C29 120.2(3)
C27 C28 C29 119.6(3)
C3 C4 C5 118.4(2)
C3 C4 H4 120.8
C5 C4 H4 120.8
F14 C29 C28 119.6(3)
F14 C29 C30 120.5(3)
C28 C29 C30 120.0(3)
F12 C27 C26 121.2(3)
F12 C27 C28 119.4(3)
C26 C27 C28 119.3(3)
C101 C100 H10A 109.5
C101 C100 H10B 109.5
H10A C100 H10B 109.5
C101 C100 H10C 109.5
H10A C100 H10C 109.5
H10B C100 H10C 109.5
O2 C12 H12A 109.5
O2 C12 H12B 109.5
H12A C12 H12B 109.5
O2 C12 H12C 109.5
H12A C12 H12C 109.5
H12B C12 H12C 109.5
F9 C23 C24 120.3(2)
F9 C23 C22 119.7(3)
C24 C23 C22 120.0(3)
F20 C36 C35 118.2(3)
F20 C36 C31 118.3(3)
C35 C36 C31 123.5(3)
C37 C38 P2 109.02(18)
C37 C38 H39A 109.9
P2 C38 H39A 109.9
C37 C38 H39B 109.9
P2 C38 H39B 109.9
H39A C38 H39B 108.3
C101 C102 H10D 109.5
C101 C102 H10E 109.5
H10D C102 H10E 109.5
C101 C102 H10F 109.5
H10D C102 H10F 109.5
H10E C102 H10F 109.5
F19 C35 C36 120.8(3)
F19 C35 C34 119.6(3)
C36 C35 C34 119.6(3)

loop_
_geom_bond_atom_site_label_1
_geom_bond_atom_site_label_2
_geom_bond_distance
Cu1 N1 2.023(2)
Cu1 N2 2.027(2)
Cu1 P2 2.2265(11)
Cu1 P1 2.2807(9)
P1 C19 1.842(3)
P1 C13 1.843(3)
P1 C37 1.845(3)
P2 C25 1.841(3)
P2 C38 1.842(3)
P2 C31 1.846(3)
P3 F26 1.5940(19)
P3 F24 1.598(2)
P3 F23 1.5983(19)
P3 F21 1.601(2)
P3 F22 1.6041(19)
P3 F25 1.6073(19)
F10 C24 1.337(3)
F1 C14 1.342(3)
F7 C21 1.336(3)
F6 C20 1.344(3)
F2 C15 1.342(3)
F5 C18 1.333(3)
F12 C27 1.340(3)
F8 C22 1.330(3)
F3 C16 1.339(3)
F9 C23 1.339(3)
F11 C26 1.342(3)
F4 C17 1.337(3)
F17 C33 1.338(3)
F13 C28 1.339(3)
F20 C36 1.346(3)
F15 C30 1.340(3)
F16 C32 1.343(3)
F18 C34 1.337(4)
F19 C35 1.342(4)
O100 C101 1.215(4)
O1 C3 1.352(3)
O1 C11 1.432(4)
O2 C8 1.348(3)
O2 C12 1.437(4)
F14 C29 1.343(3)
C7 C6 1.377(4)
C7 C8 1.397(4)
C7 H7 0.95
N2 C10 1.337(4)
N2 C6 1.359(3)
C13 C18 1.396(4)
C13 C14 1.399(4)
C19 C24 1.388(4)
C19 C20 1.398(4)
N1 C1 1.340(4)
N1 C5 1.343(3)
C15 C14 1.372(4)
C15 C16 1.381(4)
C5 C4 1.393(4)
C5 C6 1.487(4)
C16 C17 1.374(4)
C25 C26 1.384(4)
C25 C30 1.392(4)
C3 C2 1.385(4)
C3 C4 1.390(4)
C22 C23 1.382(4)
C22 C21 1.383(4)
C18 C17 1.379(4)
C20 C21 1.368(4)
C8 C9 1.386(4)
C31 C32 1.391(4)
C31 C36 1.394(4)
C10 C9 1.378(4)
C10 H10 0.95
C30 C29 1.377(4)
C24 C23 1.376(4)
C11 H11A 0.98
C11 H11B 0.98
C11 H11C 0.98
C26 C27 1.375(4)
C2 C1 1.376(4)
C2 H2 0.95
C101 C102 1.486(5)
C101 C100 1.495(5)
C1 H1 0.95
C34 C33 1.373(5)
C34 C35 1.379(5)
C32 C33 1.376(4)
C37 C38 1.535(4)
C37 H37A 0.99
C37 H37B 0.99
C9 H9 0.95
C28 C27 1.376(4)
C28 C29 1.376(4)
C4 H4 0.95
C100 H10A 0.98
C100 H10B 0.98
C100 H10C 0.98
C12 H12A 0.98
C12 H12B 0.98
C12 H12C 0.98
C36 C35 1.364(5)
C38 H39A 0.99
C38 H39B 0.99
C102 H10D 0.98
C102 H10E 0.98
C102 H10F 0.98

loop_
_geom_torsion_atom_site_label_1
_geom_torsion_atom_site_label_2
_geom_torsion_atom_site_label_3
_geom_torsion_atom_site_label_4
_geom_torsion
N1 Cu1 P1 C19 123.12(13)
N2 Cu1 P1 C19 27.81(14)
P2 Cu1 P1 C19 -109.01(11)
N1 Cu1 P1 C13 -4.60(13)
N2 Cu1 P1 C13 -99.91(13)
P2 Cu1 P1 C13 123.26(11)
N1 Cu1 P1 C37 -119.08(12)
N2 Cu1 P1 C37 145.61(12)
P2 Cu1 P1 C37 8.78(10)
N1 Cu1 P2 C25 -106.47(14)
N2 Cu1 P2 C25 -0.68(14)
P1 Cu1 P2 C25 134.20(11)
N1 Cu1 P2 C38 135.34(12)
N2 Cu1 P2 C38 -118.87(12)
P1 Cu1 P2 C38 16.01(10)
N1 Cu1 P2 C31 17.92(13)
N2 Cu1 P2 C31 123.71(13)
P1 Cu1 P2 C31 -101.40(10)
N1 Cu1 N2 C10 -177.1(2)
P2 Cu1 N2 C10 56.9(3)
P1 Cu1 N2 C10 -64.8(3)
N1 Cu1 N2 C6 -9.45(18)
P2 Cu1 N2 C6 -135.40(16)
P1 Cu1 N2 C6 102.88(18)
C19 P1 C13 C18 95.2(3)
C37 P1 C13 C18 -13.1(3)
Cu1 P1 C13 C18 -125.4(2)
C19 P1 C13 C14 -84.6(2)
C37 P1 C13 C14 167.1(2)
Cu1 P1 C13 C14 54.8(2)
C13 P1 C19 C24 122.1(2)
C37 P1 C19 C24 -128.7(2)
Cu1 P1 C19 C24 -12.2(3)
C13 P1 C19 C20 -55.4(3)
C37 P1 C19 C20 53.7(3)
Cu1 P1 C19 C20 170.27(18)
N2 Cu1 N1 C1 -175.2(2)
P2 Cu1 N1 C1 -46.7(3)
P1 Cu1 N1 C1 61.8(2)
N2 Cu1 N1 C5 3.81(18)
P2 Cu1 N1 C5 132.33(17)
P1 Cu1 N1 C5 -119.21(17)
C1 N1 C5 C4 1.2(4)
Cu1 N1 C5 C4 -177.9(2)
C1 N1 C5 C6 -178.8(2)
Cu1 N1 C5 C6 2.1(3)
F2 C15 C16 F3 -0.9(4)
C14 C15 C16 F3 179.8(3)
F2 C15 C16 C17 179.3(3)
C14 C15 C16 C17 -0.1(4)
C38 P2 C25 C26 -40.5(3)
C31 P2 C25 C26 70.3(3)
Cu1 P2 C25 C26 -157.4(2)
C38 P2 C25 C30 142.0(3)
C31 P2 C25 C30 -107.3(3)
Cu1 P2 C25 C30 25.1(3)
C11 O1 C3 C2 -174.4(3)
C11 O1 C3 C4 5.3(4)
C14 C13 C18 F5 179.3(2)
P1 C13 C18 F5 -0.5(4)
C14 C13 C18 C17 0.1(4)
P1 C13 C18 C17 -179.7(2)
C24 C19 C20 F6 -178.5(2)
P1 C19 C20 F6 -0.9(4)
C24 C19 C20 C21 -0.6(4)
P1 C19 C20 C21 177.0(2)
F3 C16 C17 F4 1.3(4)
C15 C16 C17 F4 -178.8(3)
F3 C16 C17 C18 -179.9(3)
C15 C16 C17 C18 0.0(4)
F5 C18 C17 F4 -0.4(4)
C13 C18 C17 F4 178.8(3)
F5 C18 C17 C16 -179.2(3)
C13 C18 C17 C16 0.0(4)
C12 O2 C8 C9 1.4(4)
C12 O2 C8 C7 -178.1(3)
C6 C7 C8 O2 176.6(2)
C6 C7 C8 C9 -2.9(4)
C25 P2 C31 C32 -116.0(3)
C38 P2 C31 C32 -6.6(3)
Cu1 P2 C31 C32 108.4(2)
C25 P2 C31 C36 68.1(2)
C38 P2 C31 C36 177.5(2)
Cu1 P2 C31 C36 -67.5(2)
C6 N2 C10 C9 -3.7(4)
Cu1 N2 C10 C9 163.5(2)
F2 C15 C14 F1 -0.1(4)
C16 C15 C14 F1 179.2(2)
F2 C15 C14 C13 -179.1(2)
C16 C15 C14 C13 0.2(4)
C18 C13 C14 F1 -179.2(2)
P1 C13 C14 F1 0.6(3)
C18 C13 C14 C15 -0.2(4)
P1 C13 C14 C15 179.6(2)
C26 C25 C30 F15 -179.7(3)
P2 C25 C30 F15 -2.0(4)
C26 C25 C30 C29 -1.2(5)
P2 C25 C30 C29 176.5(3)
C20 C19 C24 F10 177.7(2)
P1 C19 C24 F10 0.0(4)
C20 C19 C24 C23 -0.2(4)
P1 C19 C24 C23 -177.9(2)
C30 C25 C26 F11 179.4(3)
P2 C25 C26 F11 1.8(4)
C30 C25 C26 C27 0.4(4)
P2 C25 C26 C27 -177.2(2)
O1 C3 C2 C1 -178.0(2)
C4 C3 C2 C1 2.3(4)
C10 N2 C6 C7 4.0(4)
Cu1 N2 C6 C7 -165.2(2)
C10 N2 C6 C5 -177.6(2)
Cu1 N2 C6 C5 13.2(3)
C8 C7 C6 N2 -0.7(4)
C8 C7 C6 C5 -179.0(2)
N1 C5 C6 N2 -10.3(3)
C4 C5 C6 N2 169.7(2)
N1 C5 C6 C7 168.0(2)
C4 C5 C6 C7 -12.0(4)
C5 N1 C1 C2 -0.1(4)
Cu1 N1 C1 C2 178.9(2)
C3 C2 C1 N1 -1.6(4)
C36 C31 C32 F16 -179.8(2)
P2 C31 C32 F16 4.2(4)
C36 C31 C32 C33 0.1(4)
P2 C31 C32 C33 -175.9(2)
F6 C20 C21 F7 0.2(4)
C19 C20 C21 F7 -177.8(2)
F6 C20 C21 C22 178.1(2)
C19 C20 C21 C22 0.2(4)
F8 C22 C21 F7 -0.2(4)
C23 C22 C21 F7 179.1(2)
F8 C22 C21 C20 -178.2(2)
C23 C22 C21 C20 1.1(4)
C19 P1 C37 C38 93.6(2)
C13 P1 C37 C38 -161.34(19)
Cu1 P1 C37 C38 -38.7(2)
F18 C34 C33 F17 0.3(4)
C35 C34 C33 F17 -179.6(3)
F18 C34 C33 C32 -178.7(3)
C35 C34 C33 C32 1.3(5)
F16 C32 C33 F17 -0.3(4)
C31 C32 C33 F17 179.8(2)
F16 C32 C33 C34 178.7(3)
C31 C32 C33 C34 -1.1(4)
N2 C10 C9 C8 0.1(4)
O2 C8 C9 C10 -176.2(3)
C7 C8 C9 C10 3.3(4)
O1 C3 C4 C5 179.1(2)
C2 C3 C4 C5 -1.2(4)
N1 C5 C4 C3 -0.6(4)
C6 C5 C4 C3 179.5(2)
F13 C28 C29 F14 -0.7(5)
C27 C28 C29 F14 179.2(3)
F13 C28 C29 C30 179.4(3)
C27 C28 C29 C30 -0.6(5)
F15 C30 C29 F14 0.0(5)
C25 C30 C29 F14 -178.5(3)
F15 C30 C29 C28 179.9(3)
C25 C30 C29 C28 1.4(5)
F11 C26 C27 F12 1.2(4)
C25 C26 C27 F12 -179.7(3)
F11 C26 C27 C28 -178.8(3)
C25 C26 C27 C28 0.3(5)
F13 C28 C27 F12 -0.2(5)
C29 C28 C27 F12 179.8(3)
F13 C28 C27 C26 179.8(3)
C29 C28 C27 C26 -0.2(5)
F10 C24 C23 F9 2.6(4)
C19 C24 C23 F9 -179.5(2)
F10 C24 C23 C22 -176.5(2)
C19 C24 C23 C22 1.4(4)
F8 C22 C23 F9 -1.6(4)
C21 C22 C23 F9 179.0(2)
F8 C22 C23 C24 177.5(2)
C21 C22 C23 C24 -1.9(4)
C32 C31 C36 F20 179.1(2)
P2 C31 C36 F20 -4.4(3)
C32 C31 C36 C35 0.8(4)
P2 C31 C36 C35 177.3(2)
P1 C37 C38 P2 55.8(2)
C25 P2 C38 C37 -174.12(19)
C31 P2 C38 C37 80.8(2)
Cu1 P2 C38 C37 -44.0(2)
F20 C36 C35 F19 0.2(4)
C31 C36 C35 F19 178.5(3)
F20 C36 C35 C34 -179.0(3)
C31 C36 C35 C34 -0.7(5)
F18 C34 C35 F19 0.4(5)
C33 C34 C35 F19 -179.6(3)
F18 C34 C35 C36 179.6(3)
C33 C34 C35 C36 -0.5(5)
